data_2022602
loop_
_publ_author_name
'Gordon, Matthew N.'
'Liu, Yanyao'
'Shafei, Ibrahim H.'
'Brown, M. Kevin'
'Skrabalak, Sara E.'

_publ_section_title
;
 Crystal structures of three \b-halolactic acids: hydrogen bonding
 resulting in differing <i>Z</i>'
;
_journal_coeditor_code VP3024
_journal_issue 4
_journal_name_full 'Acta Crystallographica Section C'
_journal_page_first 257
_journal_page_last 264
_journal_paper_doi 10.1107/S2053229622002856
_journal_volume 78
_journal_year 2022
_chemical_formula_moiety 'C3 H5 I O3'
_chemical_formula_sum 'C3 H5 I O3'
_chemical_formula_weight 215.97
_chemical_name_common '3-Iodolactic acid'
_chemical_name_systematic
;
2-Hydroxy-3-iodopropanoic acid
;
_space_group_crystal_system monoclinic
_space_group_IT_number 14
_space_group_name_Hall '-P 2ybc'
_space_group_name_H-M_alt 'P 1 21/c 1'
_atom_sites_solution_hydrogens mixed
_audit_creation_method
;
Olex2 1.5
(compiled 2021.07.19 svn.r715e62df for OlexSys, GUI svn.r6383)
;
_cell_angle_alpha 90
_cell_angle_beta 92.848(3)
_cell_angle_gamma 90
_cell_formula_units_Z 4
_cell_length_a 11.4762(8)
_cell_length_b 5.4370(4)
_cell_length_c 9.1941(7)
_cell_measurement_reflns_used 6362
_cell_measurement_temperature 153.00
_cell_measurement_theta_max 27.035
_cell_measurement_theta_min 3.555
_cell_volume 572.97(7)
_computing_cell_refinement
;
SAINT (Bruker, 2016)
;
_computing_data_collection
;
APEX3 (Bruker, 2016)
;
_computing_data_reduction
;
SAINT (Bruker, 2016)
;
_computing_molecular_graphics
;
OLEX2 (Dolomanov <i>et al.</i>, 2009)
;
_computing_publication_material
;
OLEX2 (Dolomanov <i>et al.</i>, 2009),
Mercury (Macrae <i>et al.</i>, 2020) and
CrystalExplorer (Spackman <i>et al.</i>, 2021)
;
_computing_structure_refinement
;
SHELXL2017 (Sheldrick, 2015<i>b</i>)
;
_computing_structure_solution
;
SHELXT2018 (Sheldrick, 2015<i>a</i>)
;
_diffrn_ambient_temperature 153.00
_diffrn_measured_fraction_theta_full 0.999
_diffrn_measured_fraction_theta_max 0.999
_diffrn_measurement_device_type 'Bruker APEXII CCD'
_diffrn_measurement_method '\f and \w scans'
_diffrn_radiation_probe x-ray
_diffrn_radiation_type MoK\a
_diffrn_radiation_wavelength 0.71073
_diffrn_reflns_av_R_equivalents 0.0558
_diffrn_reflns_av_unetI/netI 0.0240
_diffrn_reflns_limit_h_max 14
_diffrn_reflns_limit_h_min -14
_diffrn_reflns_limit_k_max 7
_diffrn_reflns_limit_k_min -6
_diffrn_reflns_limit_l_max 11
_diffrn_reflns_limit_l_min -11
_diffrn_reflns_number 16586
_diffrn_reflns_theta_full 25.242
_diffrn_reflns_theta_max 27.492
_diffrn_reflns_theta_min 3.555
_exptl_absorpt_coefficient_mu 5.491
_exptl_absorpt_correction_T_max 0.7456
_exptl_absorpt_correction_T_min 0.5558
_exptl_absorpt_correction_type multi-scan
_exptl_absorpt_process_details
;
(SADABS2016; Bruker, 2016)
;
_exptl_crystal_colour colourless
_exptl_crystal_density_diffrn 2.504
_exptl_crystal_description plate
_exptl_crystal_F_000 400
_exptl_crystal_size_max 0.27
_exptl_crystal_size_mid 0.16
_exptl_crystal_size_min 0.06
_refine_diff_density_max 0.593
_refine_diff_density_min -0.665
_refine_ls_extinction_method none
_refine_ls_goodness_of_fit_ref 1.095
_refine_ls_hydrogen_treatment mixed
_refine_ls_matrix_type full
_refine_ls_number_parameters 69
_refine_ls_number_reflns 1308
_refine_ls_number_restraints 0
_refine_ls_restrained_S_all 1.095
_refine_ls_R_factor_all 0.0337
_refine_ls_R_factor_gt 0.0246
_refine_ls_shift/su_max 0.000
_refine_ls_shift/su_mean 0.000
_refine_ls_structure_factor_coef Fsqd
_refine_ls_weighting_details 'w=1/[\s^2^(Fo^2^)+(0.0197P)^2^+1.2602P] where P=(Fo^2^+2Fc^2^)/3'
_refine_ls_weighting_scheme calc
_refine_ls_wR_factor_gt 0.0540
_refine_ls_wR_factor_ref 0.0573
_reflns_number_gt 1102
_reflns_number_total 1308
_reflns_threshold_expression 'I > 2\s(I)'
_cod_data_source_file vp3024sup1.cif
_cod_data_source_block 21166
_cod_original_sg_symbol_H-M 'P 21/c'
_cod_database_code 2022602
_shelx_space_group_comment
;
The symmetry employed for this shelxl refinement is uniquely defined
by the following loop, which should always be used as a source of
symmetry information in preference to the above space-group names.
They are only intended as comments.
;
_shelx_estimated_absorpt_t_min 0.319
_shelx_estimated_absorpt_t_max 0.734

loop_
_space_group_symop_operation_xyz
'x, y, z'
'-x, y+1/2, -z+1/2'
'-x, -y, -z'
'x, -y-1/2, z-1/2'

loop_
_atom_site_type_symbol
_atom_site_label
_atom_site_fract_x
_atom_site_fract_y
_atom_site_fract_z
_atom_site_U_iso_or_equiv
_atom_site_adp_type
_atom_site_calc_flag
_atom_site_occupancy
_atom_site_disorder_assembly
_atom_site_disorder_group
I I1 0.10060(2) 0.11577(5) 0.18694(3) 0.03582(11) Uani d 1 . .
O O1 0.3689(2) -0.0419(5) 0.2883(3) 0.0280(6) Uani d 1 . .
H H1 0.435419 -0.096878 0.312553 0.042 Uiso calc 1 . .
O O2 0.3384(3) 0.0992(5) -0.0900(3) 0.0337(7) Uani d 1 . .
H H2 0.349(5) 0.211(12) -0.130(7) 0.07(2) Uiso d 1 . .
O O3 0.4187(2) 0.3096(5) 0.0974(3) 0.0314(6) Uani d 1 . .
C C1 0.2156(3) -0.1709(7) 0.1191(4) 0.0303(8) Uani d 1 . .
H H1A 0.202299 -0.321458 0.176539 0.036 Uiso calc 1 . .
H H1B 0.197462 -0.209631 0.015196 0.036 Uiso calc 1 . .
C C2 0.3422(3) -0.0953(6) 0.1394(4) 0.0246(7) Uani d 1 . .
H H2A 0.392167 -0.235737 0.109911 0.030 Uiso calc 1 . .
C C3 0.3704(3) 0.1277(6) 0.0481(4) 0.0213(7) Uani d 1 . .

loop_
_atom_site_aniso_label
_atom_site_aniso_U_11
_atom_site_aniso_U_22
_atom_site_aniso_U_33
_atom_site_aniso_U_12
_atom_site_aniso_U_13
_atom_site_aniso_U_23
I1 0.02602(14) 0.03541(17) 0.04660(17) -0.00509(11) 0.00755(10) -0.00537(12)
O1 0.0384(14) 0.0265(14) 0.0186(12) 0.0055(11) -0.0021(10) 0.0007(10)
O2 0.0570(19) 0.0251(15) 0.0187(13) -0.0030(13) 0.0000(12) 0.0011(12)
O3 0.0349(14) 0.0280(14) 0.0307(14) -0.0105(11) -0.0036(11) 0.0033(11)
C1 0.034(2) 0.025(2) 0.033(2) -0.0055(15) 0.0048(16) -0.0041(15)
C2 0.0328(19) 0.0201(18) 0.0209(17) 0.0033(14) 0.0017(14) -0.0009(14)
C3 0.0208(15) 0.0234(18) 0.0199(16) 0.0058(14) 0.0027(12) -0.0015(14)

loop_
_atom_type_symbol
_atom_type_description
_atom_type_scat_dispersion_real
_atom_type_scat_dispersion_imag
_atom_type_scat_source
C C 0.0033 0.0016 'International Tables Vol C Tables 4.2.6.8 and 6.1.1.4'
H H 0.0000 0.0000 'International Tables Vol C Tables 4.2.6.8 and 6.1.1.4'
O O 0.0106 0.0060 'International Tables Vol C Tables 4.2.6.8 and 6.1.1.4'
I I -0.4742 1.8119 'International Tables Vol C Tables 4.2.6.8 and 6.1.1.4'

loop_
_geom_angle_atom_site_label_1
_geom_angle_atom_site_label_2
_geom_angle_atom_site_label_3
_geom_angle_site_symmetry_1
_geom_angle_site_symmetry_3
_geom_angle
_geom_angle_publ_flag
C2 O1 H1 . . 109.5 ?
C3 O2 H2 . . 110(5) ?
I1 C1 H1A . . 109.3 ?
I1 C1 H1B . . 109.3 ?
H1A C1 H1B . . 108.0 ?
C2 C1 I1 . . 111.5(2) ?
C2 C1 H1A . . 109.3 ?
C2 C1 H1B . . 109.3 ?
O1 C2 C1 . . 109.5(3) ?
O1 C2 H2A . . 108.6 ?
O1 C2 C3 . . 109.2(3) ?
C1 C2 H2A . . 108.6 ?
C1 C2 C3 . . 112.2(3) ?
C3 C2 H2A . . 108.6 ?
O2 C3 C2 . . 112.6(3) ?
O3 C3 O2 . . 124.0(3) ?
O3 C3 C2 . . 123.4(3) ?

loop_
_geom_bond_atom_site_label_1
_geom_bond_atom_site_label_2
_geom_bond_site_symmetry_2
_geom_bond_distance
_geom_bond_publ_flag
I1 C1 . 2.154(4) ?
O1 H1 . 0.8400 ?
O1 C2 . 1.418(4) ?
O2 H2 . 0.72(6) ?
O2 C3 . 1.313(4) ?
O3 C3 . 1.211(4) ?
C1 H1A . 0.9900 ?
C1 H1B . 0.9900 ?
C1 C2 . 1.513(5) ?
C2 H2A . 1.0000 ?
C2 C3 . 1.519(5) ?

loop_
_geom_hbond_atom_site_label_D
_geom_hbond_atom_site_label_H
_geom_hbond_atom_site_label_A
_geom_hbond_site_symmetry_A
_geom_hbond_distance_DH
_geom_hbond_distance_HA
_geom_hbond_distance_DA
_geom_hbond_angle_DHA
_geom_hbond_publ_flag
O2 H2 O1 4_565 0.72(6) 1.97(6) 2.684(4) 172(7) yes
O2 H2 O3 4_565 0.72(6) 2.68(6) 3.101(4) 120(6) yes

loop_
_geom_torsion_atom_site_label_1
_geom_torsion_atom_site_label_2
_geom_torsion_atom_site_label_3
_geom_torsion_atom_site_label_4
_geom_torsion_site_symmetry_1
_geom_torsion_site_symmetry_2
_geom_torsion_site_symmetry_3
_geom_torsion_site_symmetry_4
_geom_torsion
_geom_torsion_publ_flag
I1 C1 C2 O1 . . . . 59.5(3) ?
I1 C1 C2 C3 . . . . -61.9(3) ?
O1 C2 C3 O2 . . . . -174.4(3) ?
O1 C2 C3 O3 . . . . 6.6(5) ?
C1 C2 C3 O2 . . . . -52.8(4) ?
C1 C2 C3 O3 . . . . 128.3(4) ?

_cod_database_fobs_code 2022602
